data_7712942
loop_
_publ_author_name
'Wen, Min'
'Erb, William'
'Mongin, Florence'
'Hurvois, Jean-Pierre'
'Halauko, Yury S.'
'Ivashkevich, Oleg A.'
'Matulis, Vadim E.'
'Blot, Marielle'
'Roisnel, Thierry'

_publ_section_title
;
 From ferrocene to decasubstituted enantiopure ferrocene-1,1'-disulfoxide
 derivatives.
;
_journal_issue 12
_journal_name_full 'Dalton transactions (Cambridge, England : 2003)'
_journal_page_first 3725
_journal_page_last 3737
_journal_paper_doi 10.1039/d2dt03456e
_journal_volume 52
_journal_year 2023
_chemical_absolute_configuration rm/ad/rmad/syn/unk/.
_chemical_compound_source 'synthesis as described'
_chemical_formula_moiety 'C24 H42 Fe O2 S2 Si2'
_chemical_formula_sum 'C24 H42 Fe O2 S2 Si2'
_chemical_formula_weight 538.72
_space_group_crystal_system orthorhombic
_space_group_IT_number 19
_space_group_name_Hall 'P 2ac 2ab'
_space_group_name_H-M_alt 'P 21 21 21'
_atom_sites_solution_hydrogens geom
_atom_sites_solution_primary dual
_atom_sites_solution_secondary difmap
_audit_update_record
;
2022-08-30 deposited with the CCDC.	2023-03-01 downloaded from the CCDC.
;
_cell_angle_alpha 90
_cell_angle_beta 90
_cell_angle_gamma 90
_cell_formula_units_Z 4
_cell_length_a 12.5430(3)
_cell_length_b 12.7335(3)
_cell_length_c 18.3899(5)
_cell_measurement_reflns_used 9583
_cell_measurement_temperature 200(2)
_cell_measurement_theta_max 27.1392
_cell_measurement_theta_min 2.5342
_cell_measurement_wavelength 0.710730
_cell_volume 2937.17(13)
_computing_cell_refinement 'APEX3 (Bruker, 2015)'
_computing_data_collection 'Bruker APEX3 (Bruker, 2015)'
_computing_data_reduction 'SAINT (Bruker, 2014)'
_computing_molecular_graphics
;
   'SXGRAPH (L. Farrugia, 1999), Mercury (CSD, 2020)'
;
_computing_publication_material 'CRYSCALC (T. Roisnel, local program, 2021)'
_computing_structure_refinement 'SHELXL-2018_3 (Sheldrick, 2018)'
_computing_structure_solution 'SHELXT 2018_2 (Sheldrick, 2018)'
_diffrn_ambient_temperature 200(2)
_diffrn_detector CMOS-PHOTON70
_diffrn_measured_fraction_theta_full 0.995
_diffrn_measured_fraction_theta_max 0.993
_diffrn_measurement_device_type 'D8 VENTURE Bruker AXS'
_diffrn_measurement_method 'rotation images'
_diffrn_orient_matrix_UB_11 -0.0295086
_diffrn_orient_matrix_UB_12 -0.0674678
_diffrn_orient_matrix_UB_13 0.0192219
_diffrn_orient_matrix_UB_21 0.0500572
_diffrn_orient_matrix_UB_22 0.0038566
_diffrn_orient_matrix_UB_23 0.0422389
_diffrn_orient_matrix_UB_31 -0.0545868
_diffrn_orient_matrix_UB_32 0.0400084
_diffrn_orient_matrix_UB_33 0.0283430
_diffrn_radiation_monochromator 'multilayer monochromator'
_diffrn_radiation_probe x-ray
_diffrn_radiation_source 'Incoatec microfocus sealed tube'
_diffrn_radiation_type MoK\a
_diffrn_radiation_wavelength 0.71073
_diffrn_reflns_av_R_equivalents 0.0351
_diffrn_reflns_av_unetI/netI 0.0383
_diffrn_reflns_limit_h_max 16
_diffrn_reflns_limit_h_min -15
_diffrn_reflns_limit_k_max 16
_diffrn_reflns_limit_k_min -16
_diffrn_reflns_limit_l_max 23
_diffrn_reflns_limit_l_min -22
_diffrn_reflns_number 16742
_diffrn_reflns_theta_full 25.242
_diffrn_reflns_theta_max 27.476
_diffrn_reflns_theta_min 2.534
_diffrn_source_current 1.00
_diffrn_source_power 50.0
_diffrn_source_voltage 50.00
_exptl_absorpt_coefficient_mu 0.755
_exptl_absorpt_correction_T_max 0.860
_exptl_absorpt_correction_T_min 0.766
_exptl_absorpt_correction_type multi-scan
_exptl_absorpt_process_details
;
  [Sheldrick, G.M. (2014). SADABS Bruker AXS Inc., Madison, Wisconsin, USA]
;
_exptl_crystal_colour orange
_exptl_crystal_density_diffrn 1.218
_exptl_crystal_description prism
_exptl_crystal_F_000 1152
_exptl_crystal_size_max 0.400
_exptl_crystal_size_mid 0.280
_exptl_crystal_size_min 0.200
_refine_diff_density_max 0.432
_refine_diff_density_min -0.318
_refine_diff_density_rms 0.045
_refine_ls_abs_structure_details
;
Flack x determined using 2419 quotients [(I+)-(I-)]/[(I+)+(I-)]
(Parsons, Flack and Wagner, Acta Cryst. B69 (2013) 249-259).
;
_refine_ls_abs_structure_Flack -0.004(7)
_refine_ls_extinction_method none
_refine_ls_goodness_of_fit_ref 1.101
_refine_ls_hydrogen_treatment constr
_refine_ls_matrix_type full
_refine_ls_number_parameters 296
_refine_ls_number_reflns 6636
_refine_ls_number_restraints 0
_refine_ls_restrained_S_all 1.101
_refine_ls_R_factor_all 0.0420
_refine_ls_R_factor_gt 0.0368
_refine_ls_shift/su_max 0.022
_refine_ls_shift/su_mean 0.001
_refine_ls_structure_factor_coef Fsqd
_refine_ls_weighting_details 'w=1/[\s^2^(Fo^2^)+(0.0434P)^2^+0.5213P] where P=(Fo^2^+2Fc^2^)/3'
_refine_ls_weighting_scheme calc
_refine_ls_wR_factor_gt 0.0898
_refine_ls_wR_factor_ref 0.0927
_reflns_Friedel_coverage 0.774
_reflns_Friedel_fraction_full 0.994
_reflns_Friedel_fraction_max 0.976
_reflns_number_gt 6089
_reflns_number_total 6636
_reflns_threshold_expression >2sigma(I)
_cod_data_source_file d2dt03456e2.cif
_cod_data_source_block MW514_3_200K
_cod_database_code 7712942

loop_
_space_group_symop_operation_xyz
'x, y, z'
'-x+1/2, -y, z+1/2'
'-x, y+1/2, -z+1/2'
'x+1/2, -y+1/2, -z'

loop_
_atom_site_label
_atom_site_type_symbol
_atom_site_fract_x
_atom_site_fract_y
_atom_site_fract_z
_atom_site_U_iso_or_equiv
_atom_site_adp_type
_atom_site_occupancy
_atom_site_site_symmetry_order
_atom_site_calc_flag
_atom_site_refinement_flags_posn
_atom_site_refinement_flags_adp
_atom_site_refinement_flags_occupancy
_atom_site_disorder_assembly
_atom_site_disorder_group
Fe1 Fe 0.61390(3) 0.49378(3) 0.69248(2) 0.02783(11) Uani 1 1 d . . . . .
C1 C 0.5210(3) 0.3980(2) 0.63116(18) 0.0350(7) Uani 1 1 d . . . . .
C2 C 0.6224(3) 0.3514(2) 0.6439(2) 0.0479(9) Uani 1 1 d . . . . .
H2 H 0.672624 0.331952 0.607648 0.057 Uiso 1 1 calc R U . . .
C3 C 0.6356(3) 0.3390(2) 0.7190(2) 0.0503(10) Uani 1 1 d . . . . .
H3 H 0.695658 0.309152 0.742735 0.060 Uiso 1 1 calc R U . . .
C4 C 0.5433(3) 0.3789(3) 0.7530(2) 0.0421(8) Uani 1 1 d . . . . .
H4 H 0.531716 0.380101 0.804082 0.051 Uiso 1 1 calc R U . . .
C5 C 0.4696(2) 0.4174(2) 0.70013(16) 0.0318(6) Uani 1 1 d . . . . .
Si1 Si 0.33980(8) 0.47778(9) 0.73007(7) 0.0566(3) Uani 1 1 d . . . . .
C6 C 0.3597(6) 0.5159(7) 0.8267(4) 0.145(4) Uani 1 1 d . . . . .
H6A H 0.298904 0.558032 0.843107 0.217 Uiso 1 1 calc R U . . .
H6B H 0.425283 0.557161 0.831175 0.217 Uiso 1 1 calc R U . . .
H6C H 0.365316 0.452532 0.856698 0.217 Uiso 1 1 calc R U . . .
C7 C 0.2306(3) 0.3790(4) 0.7277(4) 0.116(3) Uani 1 1 d . . . . .
H7A H 0.256166 0.312664 0.748363 0.174 Uiso 1 1 calc R U . . .
H7B H 0.208179 0.367656 0.677287 0.174 Uiso 1 1 calc R U . . .
H7C H 0.170017 0.404662 0.756273 0.174 Uiso 1 1 calc R U . . .
C8 C 0.2976(4) 0.5966(3) 0.6803(4) 0.0813(16) Uani 1 1 d . . . . .
H8A H 0.236736 0.628764 0.705177 0.122 Uiso 1 1 calc R U . . .
H8B H 0.276892 0.577412 0.630621 0.122 Uiso 1 1 calc R U . . .
H8C H 0.356799 0.646806 0.678515 0.122 Uiso 1 1 calc R U . . .
S1 S 0.48154(11) 0.43059(9) 0.54152(5) 0.0632(3) Uani 1 1 d . . . . .
O9 O 0.3970(4) 0.5086(4) 0.5453(2) 0.134(2) Uani 1 1 d . . . . .
C10A C 0.4225(5) 0.3057(5) 0.5106(3) 0.0847(18) Uani 0.537(14) 1 d . . P A 1
C11A C 0.4887(16) 0.2180(14) 0.5198(10) 0.107(4) Uani 0.537(14) 1 d . . P A 1
H11A H 0.511490 0.213562 0.570714 0.160 Uiso 0.537(14) 1 calc R U P A 1
H11B H 0.449450 0.154171 0.506751 0.160 Uiso 0.537(14) 1 calc R U P A 1
H11C H 0.551463 0.224872 0.488445 0.160 Uiso 0.537(14) 1 calc R U P A 1
C12A C 0.3163(15) 0.2968(15) 0.5626(10) 0.098(6) Uani 0.537(14) 1 d . . P A 1
H12A H 0.271245 0.358811 0.555368 0.147 Uiso 0.537(14) 1 calc R U P A 1
H12B H 0.276161 0.233485 0.549779 0.147 Uiso 0.537(14) 1 calc R U P A 1
H12C H 0.338281 0.292922 0.613685 0.147 Uiso 0.537(14) 1 calc R U P A 1
C13A C 0.3744(7) 0.3330(6) 0.4365(3) 0.128(3) Uani 0.537(14) 1 d . . P A 1
H13A H 0.330727 0.396548 0.440941 0.193 Uiso 0.537(14) 1 calc R U P A 1
H13B H 0.431804 0.345378 0.401385 0.193 Uiso 0.537(14) 1 calc R U P A 1
H13C H 0.329792 0.274677 0.419692 0.193 Uiso 0.537(14) 1 calc R U P A 1
C10B C 0.4225(5) 0.3057(5) 0.5106(3) 0.0847(18) Uani 0.463(14) 1 d . . P A 2
C11B C 0.5301(19) 0.2392(17) 0.4869(11) 0.107(4) Uani 0.463(14) 1 d . . P A 2
H11D H 0.573536 0.281820 0.453952 0.160 Uiso 0.463(14) 1 calc R U P A 2
H11E H 0.571635 0.221986 0.530468 0.160 Uiso 0.463(14) 1 calc R U P A 2
H11F H 0.508856 0.174165 0.462329 0.160 Uiso 0.463(14) 1 calc R U P A 2
C12B C 0.3617(17) 0.2432(18) 0.5577(12) 0.098(6) Uani 0.463(14) 1 d . . P A 2
H12D H 0.401329 0.231638 0.602962 0.147 Uiso 0.463(14) 1 calc R U P A 2
H12E H 0.294288 0.278813 0.568673 0.147 Uiso 0.463(14) 1 calc R U P A 2
H12F H 0.346900 0.175478 0.534533 0.147 Uiso 0.463(14) 1 calc R U P A 2
C13B C 0.3744(7) 0.3330(6) 0.4365(3) 0.128(3) Uani 0.463(14) 1 d . . P A 2
H13D H 0.424609 0.376734 0.409097 0.193 Uiso 0.463(14) 1 calc R U P A 2
H13E H 0.360163 0.268267 0.409390 0.193 Uiso 0.463(14) 1 calc R U P A 2
H13F H 0.307551 0.371603 0.443531 0.193 Uiso 0.463(14) 1 calc R U P A 2
C21 C 0.7172(3) 0.5927(2) 0.64193(17) 0.0352(7) Uani 1 1 d . . . . .
C22 C 0.6139(3) 0.6383(2) 0.6465(2) 0.0458(8) Uani 1 1 d . . . . .
H22 H 0.570666 0.659203 0.606615 0.055 Uiso 1 1 calc R U . . .
C23 C 0.5867(3) 0.6469(2) 0.7212(2) 0.0474(9) Uani 1 1 d . . . . .
H23 H 0.522674 0.675426 0.740481 0.057 Uiso 1 1 calc R U . . .
C24 C 0.6718(3) 0.6057(2) 0.76119(19) 0.0390(7) Uani 1 1 d . . . . .
H24 H 0.673786 0.601796 0.812756 0.047 Uiso 1 1 calc R U . . .
C25 C 0.7552(2) 0.5703(2) 0.71450(16) 0.0312(6) Uani 1 1 d . . . . .
Si2 Si 0.87985(7) 0.50954(8) 0.75299(7) 0.0514(3) Uani 1 1 d . . . . .
C26 C 0.9152(4) 0.3783(4) 0.7174(5) 0.136(3) Uani 1 1 d . . . . .
H26A H 0.973523 0.348784 0.746389 0.204 Uiso 1 1 calc R U . . .
H26B H 0.937974 0.384651 0.666588 0.204 Uiso 1 1 calc R U . . .
H26C H 0.853002 0.332002 0.720301 0.204 Uiso 1 1 calc R U . . .
C27 C 0.8530(5) 0.4921(7) 0.8517(3) 0.140(4) Uani 1 1 d . . . . .
H27A H 0.792307 0.444494 0.858137 0.209 Uiso 1 1 calc R U . . .
H27B H 0.836430 0.560295 0.873562 0.209 Uiso 1 1 calc R U . . .
H27C H 0.916094 0.462158 0.875309 0.209 Uiso 1 1 calc R U . . .
C28 C 0.9948(3) 0.5996(4) 0.7441(3) 0.0690(12) Uani 1 1 d . . . . .
H28A H 0.972990 0.670841 0.757822 0.104 Uiso 1 1 calc R U . . .
H28B H 1.019926 0.599583 0.693684 0.104 Uiso 1 1 calc R U . . .
H28C H 1.052466 0.576196 0.776256 0.104 Uiso 1 1 calc R U . . .
S2 S 0.77959(12) 0.56198(10) 0.55829(6) 0.0727(4) Uani 1 1 d . . . . .
O29 O 0.8773(3) 0.4963(3) 0.5783(3) 0.1146(16) Uani 1 1 d . . . . .
C30 C 0.8286(5) 0.6935(4) 0.5295(2) 0.0753(15) Uani 1 1 d . . . . .
C31 C 0.9034(5) 0.7379(5) 0.5855(3) 0.099(2) Uani 1 1 d . . . . .
H31A H 0.961616 0.688069 0.594250 0.149 Uiso 1 1 calc R U . . .
H31B H 0.864544 0.750027 0.630976 0.149 Uiso 1 1 calc R U . . .
H31C H 0.932888 0.804452 0.567891 0.149 Uiso 1 1 calc R U . . .
C32 C 0.8930(6) 0.6666(6) 0.4599(3) 0.130(3) Uani 1 1 d . . . . .
H32A H 0.845608 0.634145 0.424014 0.194 Uiso 1 1 calc R U . . .
H32B H 0.950481 0.617596 0.472233 0.194 Uiso 1 1 calc R U . . .
H32C H 0.923561 0.731054 0.439614 0.194 Uiso 1 1 calc R U . . .
C33 C 0.7356(6) 0.7615(6) 0.5123(4) 0.131(3) Uani 1 1 d . . . . .
H33A H 0.760469 0.826160 0.488910 0.196 Uiso 1 1 calc R U . . .
H33B H 0.697724 0.778941 0.557265 0.196 Uiso 1 1 calc R U . . .
H33C H 0.687397 0.724076 0.479290 0.196 Uiso 1 1 calc R U . . .

loop_
_atom_site_aniso_label
_atom_site_aniso_U_11
_atom_site_aniso_U_22
_atom_site_aniso_U_33
_atom_site_aniso_U_23
_atom_site_aniso_U_13
_atom_site_aniso_U_12
Fe1 0.02387(18) 0.02021(18) 0.0394(2) 0.00164(17) 0.00098(16) -0.00158(16)
C1 0.0317(15) 0.0301(15) 0.0430(16) 0.0001(13) -0.0018(13) -0.0079(12)
C2 0.0338(18) 0.0279(15) 0.082(3) -0.0153(16) 0.009(2) -0.0031(14)
C3 0.0334(19) 0.0213(14) 0.096(3) 0.0113(16) -0.0192(18) -0.0016(12)
C4 0.0441(19) 0.0332(16) 0.0491(19) 0.0162(14) -0.0124(16) -0.0153(14)
C5 0.0271(14) 0.0287(13) 0.0397(15) 0.0057(13) 0.0035(12) -0.0049(11)
Si1 0.0342(5) 0.0485(6) 0.0871(8) 0.0101(5) 0.0223(5) 0.0027(4)
C6 0.125(5) 0.221(10) 0.088(4) -0.008(5) 0.058(4) 0.044(7)
C7 0.038(2) 0.048(3) 0.261(9) 0.033(4) 0.047(4) 0.000(2)
C8 0.049(2) 0.040(2) 0.154(5) 0.008(3) 0.011(3) 0.0089(18)
S1 0.0909(8) 0.0618(6) 0.0371(4) 0.0072(4) -0.0044(5) -0.0296(6)
O9 0.192(5) 0.121(4) 0.089(3) 0.002(2) -0.071(3) 0.067(4)
C10A 0.109(4) 0.091(4) 0.054(3) 0.004(2) -0.026(3) -0.057(4)
C11A 0.131(14) 0.084(8) 0.106(11) -0.042(8) -0.010(8) -0.036(7)
C12A 0.103(13) 0.117(13) 0.075(4) 0.011(10) -0.022(8) -0.069(9)
C13A 0.176(7) 0.157(6) 0.053(3) 0.004(3) -0.043(4) -0.074(6)
C10B 0.109(4) 0.091(4) 0.054(3) 0.004(2) -0.026(3) -0.057(4)
C11B 0.131(14) 0.084(8) 0.106(11) -0.042(8) -0.010(8) -0.036(7)
C12B 0.103(13) 0.117(13) 0.075(4) 0.011(10) -0.022(8) -0.069(9)
C13B 0.176(7) 0.157(6) 0.053(3) 0.004(3) -0.043(4) -0.074(6)
C21 0.0358(16) 0.0293(14) 0.0405(16) 0.0020(13) 0.0047(13) -0.0099(12)
C22 0.0399(18) 0.0253(14) 0.072(2) 0.0174(15) -0.010(2) -0.0058(15)
C23 0.0332(18) 0.0233(15) 0.086(3) -0.0064(16) 0.0137(17) 0.0000(12)
C24 0.0421(17) 0.0304(15) 0.0445(17) -0.0096(13) 0.0080(15) -0.0072(14)
C25 0.0265(14) 0.0236(13) 0.0434(15) -0.0042(11) 0.0023(12) -0.0051(11)
Si2 0.0321(4) 0.0401(5) 0.0820(7) 0.0065(5) -0.0145(4) -0.0057(5)
C26 0.056(3) 0.052(3) 0.299(11) -0.041(4) -0.056(5) 0.022(2)
C27 0.081(4) 0.238(10) 0.099(4) 0.095(6) -0.037(3) -0.025(5)
C28 0.040(2) 0.070(3) 0.097(3) 0.001(2) -0.018(2) -0.016(2)
S2 0.0963(9) 0.0740(8) 0.0480(5) -0.0193(5) 0.0299(6) -0.0483(7)
O29 0.115(3) 0.076(2) 0.153(4) -0.015(3) 0.089(3) 0.013(3)
C30 0.090(4) 0.089(3) 0.047(2) 0.009(2) 0.013(2) -0.048(3)
C31 0.126(5) 0.102(4) 0.070(3) 0.001(3) 0.011(3) -0.078(4)
C32 0.151(7) 0.175(7) 0.062(3) -0.008(4) 0.045(4) -0.095(6)
C33 0.123(6) 0.134(6) 0.135(6) 0.088(5) 0.026(5) -0.017(5)

loop_
_atom_type_symbol
_atom_type_description
_atom_type_scat_dispersion_real
_atom_type_scat_dispersion_imag
_atom_type_scat_source
C C 0.0033 0.0016 'International Tables Vol C Tables 4.2.6.8 and 6.1.1.4'
H H 0.0000 0.0000 'International Tables Vol C Tables 4.2.6.8 and 6.1.1.4'
Fe Fe 0.3463 0.8444 'International Tables Vol C Tables 4.2.6.8 and 6.1.1.4'
O O 0.0106 0.0060 'International Tables Vol C Tables 4.2.6.8 and 6.1.1.4'
S S 0.1246 0.1234 'International Tables Vol C Tables 4.2.6.8 and 6.1.1.4'
Si Si 0.0817 0.0704 'International Tables Vol C Tables 4.2.6.8 and 6.1.1.4'

loop_
_geom_angle_atom_site_label_1
_geom_angle_atom_site_label_2
_geom_angle_atom_site_label_3
_geom_angle
_geom_angle_site_symmetry_1
_geom_angle_site_symmetry_3
_geom_angle_publ_flag
C2 Fe1 C22 129.03(16) . . ?
C2 Fe1 C1 41.12(15) . . ?
C22 Fe1 C1 108.30(14) . . ?
C2 Fe1 C21 108.65(15) . . ?
C22 Fe1 C21 41.05(15) . . ?
C1 Fe1 C21 118.97(13) . . ?
C2 Fe1 C24 151.77(15) . . ?
C22 Fe1 C24 67.89(15) . . ?
C1 Fe1 C24 165.78(13) . . ?
C21 Fe1 C24 67.86(13) . . ?
C2 Fe1 C4 67.77(16) . . ?
C22 Fe1 C4 151.53(16) . . ?
C1 Fe1 C4 67.87(13) . . ?
C21 Fe1 C4 166.10(14) . . ?
C24 Fe1 C4 108.51(15) . . ?
C2 Fe1 C3 40.20(17) . . ?
C22 Fe1 C3 166.83(17) . . ?
C1 Fe1 C3 68.30(14) . . ?
C21 Fe1 C3 128.37(14) . . ?
C24 Fe1 C3 118.54(16) . . ?
C4 Fe1 C3 40.37(15) . . ?
C2 Fe1 C23 167.22(17) . . ?
C22 Fe1 C23 40.80(16) . . ?
C1 Fe1 C23 128.32(14) . . ?
C21 Fe1 C23 68.54(14) . . ?
C24 Fe1 C23 39.99(15) . . ?
C4 Fe1 C23 117.97(17) . . ?
C3 Fe1 C23 151.19(19) . . ?
C2 Fe1 C5 69.72(14) . . ?
C22 Fe1 C5 117.23(14) . . ?
C1 Fe1 C5 41.36(12) . . ?
C21 Fe1 C5 152.16(12) . . ?
C24 Fe1 C5 126.93(13) . . ?
C4 Fe1 C5 40.77(12) . . ?
C3 Fe1 C5 69.27(12) . . ?
C23 Fe1 C5 106.60(13) . . ?
C2 Fe1 C25 117.67(14) . . ?
C22 Fe1 C25 69.70(14) . . ?
C1 Fe1 C25 152.43(13) . . ?
C21 Fe1 C25 41.35(12) . . ?
C24 Fe1 C25 40.71(12) . . ?
C4 Fe1 C25 127.18(13) . . ?
C3 Fe1 C25 107.07(13) . . ?
C23 Fe1 C25 69.07(13) . . ?
C5 Fe1 C25 164.75(12) . . ?
C2 C1 C5 109.0(3) . . ?
C2 C1 S1 120.1(3) . . ?
C5 C1 S1 130.7(2) . . ?
C2 C1 Fe1 69.27(18) . . ?
C5 C1 Fe1 70.48(17) . . ?
S1 C1 Fe1 122.50(16) . . ?
C3 C2 C1 108.4(3) . . ?
C3 C2 Fe1 70.8(2) . . ?
C1 C2 Fe1 69.61(18) . . ?
C3 C2 H2 125.8 . . ?
C1 C2 H2 125.8 . . ?
Fe1 C2 H2 125.3 . . ?
C2 C3 C4 107.5(3) . . ?
C2 C3 Fe1 68.96(19) . . ?
C4 C3 Fe1 69.50(18) . . ?
C2 C3 H3 126.3 . . ?
C4 C3 H3 126.3 . . ?
Fe1 C3 H3 126.8 . . ?
C3 C4 C5 110.6(3) . . ?
C3 C4 Fe1 70.13(19) . . ?
C5 C4 Fe1 70.34(17) . . ?
C3 C4 H4 124.7 . . ?
C5 C4 H4 124.7 . . ?
Fe1 C4 H4 126.5 . . ?
C4 C5 C1 104.5(3) . . ?
C4 C5 Si1 120.0(2) . . ?
C1 C5 Si1 135.5(2) . . ?
C4 C5 Fe1 68.88(17) . . ?
C1 C5 Fe1 68.16(16) . . ?
Si1 C5 Fe1 125.93(15) . . ?
C8 Si1 C6 107.4(4) . . ?
C8 Si1 C7 109.4(2) . . ?
C6 Si1 C7 107.3(4) . . ?
C8 Si1 C5 115.9(2) . . ?
C6 Si1 C5 105.7(3) . . ?
C7 Si1 C5 110.70(19) . . ?
Si1 C6 H6A 109.5 . . ?
Si1 C6 H6B 109.5 . . ?
H6A C6 H6B 109.5 . . ?
Si1 C6 H6C 109.5 . . ?
H6A C6 H6C 109.5 . . ?
H6B C6 H6C 109.5 . . ?
Si1 C7 H7A 109.5 . . ?
Si1 C7 H7B 109.5 . . ?
H7A C7 H7B 109.5 . . ?
Si1 C7 H7C 109.5 . . ?
H7A C7 H7C 109.5 . . ?
H7B C7 H7C 109.5 . . ?
Si1 C8 H8A 109.5 . . ?
Si1 C8 H8B 109.5 . . ?
H8A C8 H8B 109.5 . . ?
Si1 C8 H8C 109.5 . . ?
H8A C8 H8C 109.5 . . ?
H8B C8 H8C 109.5 . . ?
O9 S1 C1 108.6(2) . . ?
O9 S1 C10B 108.1(3) . . ?
C1 S1 C10B 101.36(19) . . ?
O9 S1 C10A 108.1(3) . . ?
C1 S1 C10A 101.36(19) . . ?
C11A C10A C13A 121.4(9) . . ?
C11A C10A C12A 110.8(8) . . ?
C13A C10A C12A 102.4(8) . . ?
C11A C10A S1 114.3(7) . . ?
C13A C10A S1 103.7(4) . . ?
C12A C10A S1 101.9(7) . . ?
C10A C11A H11A 109.5 . . ?
C10A C11A H11B 109.5 . . ?
H11A C11A H11B 109.5 . . ?
C10A C11A H11C 109.5 . . ?
H11A C11A H11C 109.5 . . ?
H11B C11A H11C 109.5 . . ?
C10A C12A H12A 109.5 . . ?
C10A C12A H12B 109.5 . . ?
H12A C12A H12B 109.5 . . ?
C10A C12A H12C 109.5 . . ?
H12A C12A H12C 109.5 . . ?
H12B C12A H12C 109.5 . . ?
C10A C13A H13A 109.5 . . ?
C10A C13A H13B 109.5 . . ?
H13A C13A H13B 109.5 . . ?
C10A C13A H13C 109.5 . . ?
H13A C13A H13C 109.5 . . ?
H13B C13A H13C 109.5 . . ?
C12B C10B C13B 117.7(10) . . ?
C12B C10B C11B 108.4(11) . . ?
C13B C10B C11B 101.7(9) . . ?
C12B C10B S1 121.2(10) . . ?
C13B C10B S1 103.7(4) . . ?
C11B C10B S1 101.3(7) . . ?
C10B C11B H11D 109.5 . . ?
C10B C11B H11E 109.5 . . ?
H11D C11B H11E 109.5 . . ?
C10B C11B H11F 109.5 . . ?
H11D C11B H11F 109.5 . . ?
H11E C11B H11F 109.5 . . ?
C10B C12B H12D 109.5 . . ?
C10B C12B H12E 109.5 . . ?
H12D C12B H12E 109.5 . . ?
C10B C12B H12F 109.5 . . ?
H12D C12B H12F 109.5 . . ?
H12E C12B H12F 109.5 . . ?
C10B C13B H13D 109.4 . . ?
C10B C13B H13E 109.4 . . ?
H13D C13B H13E 109.5 . . ?
C10B C13B H13F 109.4 . . ?
H13D C13B H13F 109.5 . . ?
H13E C13B H13F 109.5 . . ?
C22 C21 C25 109.0(3) . . ?
C22 C21 S2 123.0(3) . . ?
C25 C21 S2 127.8(2) . . ?
C22 C21 Fe1 69.20(18) . . ?
C25 C21 Fe1 70.44(17) . . ?
S2 C21 Fe1 122.86(16) . . ?
C23 C22 C21 107.9(3) . . ?
C23 C22 Fe1 70.51(19) . . ?
C21 C22 Fe1 69.74(18) . . ?
C23 C22 H22 126.1 . . ?
C21 C22 H22 126.1 . . ?
Fe1 C22 H22 125.3 . . ?
C24 C23 C22 107.3(3) . . ?
C24 C23 Fe1 69.59(18) . . ?
C22 C23 Fe1 68.69(19) . . ?
C24 C23 H23 126.4 . . ?
C22 C23 H23 126.4 . . ?
Fe1 C23 H23 126.9 . . ?
C23 C24 C25 111.2(3) . . ?
C23 C24 Fe1 70.4(2) . . ?
C25 C24 Fe1 70.54(17) . . ?
C23 C24 H24 124.4 . . ?
C25 C24 H24 124.4 . . ?
Fe1 C24 H24 126.3 . . ?
C24 C25 C21 104.6(3) . . ?
C24 C25 Si2 120.8(2) . . ?
C21 C25 Si2 134.6(2) . . ?
C24 C25 Fe1 68.75(17) . . ?
C21 C25 Fe1 68.21(16) . . ?
Si2 C25 Fe1 126.43(15) . . ?
C26 Si2 C28 110.0(3) . . ?
C26 Si2 C27 106.3(4) . . ?
C28 Si2 C27 107.5(3) . . ?
C26 Si2 C25 115.9(2) . . ?
C28 Si2 C25 111.09(18) . . ?
C27 Si2 C25 105.4(2) . . ?
Si2 C26 H26A 109.5 . . ?
Si2 C26 H26B 109.5 . . ?
H26A C26 H26B 109.5 . . ?
Si2 C26 H26C 109.5 . . ?
H26A C26 H26C 109.5 . . ?
H26B C26 H26C 109.5 . . ?
Si2 C27 H27A 109.5 . . ?
Si2 C27 H27B 109.5 . . ?
H27A C27 H27B 109.5 . . ?
Si2 C27 H27C 109.5 . . ?
H27A C27 H27C 109.5 . . ?
H27B C27 H27C 109.5 . . ?
Si2 C28 H28A 109.5 . . ?
Si2 C28 H28B 109.5 . . ?
H28A C28 H28B 109.5 . . ?
Si2 C28 H28C 109.5 . . ?
H28A C28 H28C 109.5 . . ?
H28B C28 H28C 109.5 . . ?
O29 S2 C21 105.5(2) . . ?
O29 S2 C30 107.2(3) . . ?
C21 S2 C30 101.24(19) . . ?
C33 C30 C31 114.6(6) . . ?
C33 C30 C32 111.2(5) . . ?
C31 C30 C32 108.9(5) . . ?
C33 C30 S2 109.0(4) . . ?
C31 C30 S2 110.4(4) . . ?
C32 C30 S2 102.0(4) . . ?
C30 C31 H31A 109.5 . . ?
C30 C31 H31B 109.5 . . ?
H31A C31 H31B 109.5 . . ?
C30 C31 H31C 109.5 . . ?
H31A C31 H31C 109.5 . . ?
H31B C31 H31C 109.5 . . ?
C30 C32 H32A 109.5 . . ?
C30 C32 H32B 109.5 . . ?
H32A C32 H32B 109.5 . . ?
C30 C32 H32C 109.5 . . ?
H32A C32 H32C 109.5 . . ?
H32B C32 H32C 109.5 . . ?
C30 C33 H33A 109.5 . . ?
C30 C33 H33B 109.5 . . ?
H33A C33 H33B 109.5 . . ?
C30 C33 H33C 109.5 . . ?
H33A C33 H33C 109.5 . . ?
H33B C33 H33C 109.5 . . ?

loop_
_geom_bond_atom_site_label_1
_geom_bond_atom_site_label_2
_geom_bond_distance
_geom_bond_site_symmetry_2
_geom_bond_publ_flag
Fe1 C2 2.024(3) . ?
Fe1 C22 2.025(3) . ?
Fe1 C1 2.029(3) . ?
Fe1 C21 2.032(3) . ?
Fe1 C24 2.038(3) . ?
Fe1 C4 2.040(3) . ?
Fe1 C3 2.049(3) . ?
Fe1 C23 2.049(3) . ?
Fe1 C5 2.060(3) . ?
Fe1 C25 2.062(3) . ?
C1 C2 1.423(5) . ?
C1 C5 1.444(4) . ?
C1 S1 1.771(3) . ?
C2 C3 1.400(6) . ?
C2 H2 0.9500 . ?
C3 C4 1.411(5) . ?
C3 H3 0.9500 . ?
C4 C5 1.429(4) . ?
C4 H4 0.9500 . ?
C5 Si1 1.883(3) . ?
Si1 C8 1.847(5) . ?
Si1 C6 1.858(7) . ?
Si1 C7 1.860(5) . ?
C6 H6A 0.9800 . ?
C6 H6B 0.9800 . ?
C6 H6C 0.9800 . ?
C7 H7A 0.9800 . ?
C7 H7B 0.9800 . ?
C7 H7C 0.9800 . ?
C8 H8A 0.9800 . ?
C8 H8B 0.9800 . ?
C8 H8C 0.9800 . ?
S1 O9 1.455(5) . ?
S1 C10B 1.844(5) . ?
S1 C10A 1.844(5) . ?
C10A C11A 1.40(2) . ?
C10A C13A 1.531(7) . ?
C10A C12A 1.64(2) . ?
C11A H11A 0.9800 . ?
C11A H11B 0.9800 . ?
C11A H11C 0.9800 . ?
C12A H12A 0.9800 . ?
C12A H12B 0.9800 . ?
C12A H12C 0.9800 . ?
C13A H13A 0.9800 . ?
C13A H13B 0.9800 . ?
C13A H13C 0.9800 . ?
C10B C12B 1.40(2) . ?
C10B C13B 1.531(7) . ?
C10B C11B 1.65(3) . ?
C11B H11D 0.9800 . ?
C11B H11E 0.9800 . ?
C11B H11F 0.9800 . ?
C12B H12D 0.9800 . ?
C12B H12E 0.9800 . ?
C12B H12F 0.9800 . ?
C13B H13D 0.9800 . ?
C13B H13E 0.9799 . ?
C13B H13F 0.9796 . ?
C21 C22 1.422(5) . ?
C21 C25 1.446(4) . ?
C21 S2 1.770(3) . ?
C22 C23 1.420(6) . ?
C22 H22 0.9500 . ?
C23 C24 1.398(5) . ?
C23 H23 0.9500 . ?
C24 C25 1.426(4) . ?
C24 H24 0.9500 . ?
C25 Si2 1.883(3) . ?
Si2 C26 1.849(5) . ?
Si2 C28 1.850(4) . ?
Si2 C27 1.859(6) . ?
C26 H26A 0.9800 . ?
C26 H26B 0.9800 . ?
C26 H26C 0.9800 . ?
C27 H27A 0.9800 . ?
C27 H27B 0.9800 . ?
C27 H27C 0.9800 . ?
C28 H28A 0.9800 . ?
C28 H28B 0.9800 . ?
C28 H28C 0.9800 . ?
S2 O29 1.528(5) . ?
S2 C30 1.861(5) . ?
C30 C33 1.487(9) . ?
C30 C31 1.504(7) . ?
C30 C32 1.550(7) . ?
C31 H31A 0.9800 . ?
C31 H31B 0.9800 . ?
C31 H31C 0.9800 . ?
C32 H32A 0.9800 . ?
C32 H32B 0.9800 . ?
C32 H32C 0.9800 . ?
C33 H33A 0.9800 . ?
C33 H33B 0.9800 . ?
C33 H33C 0.9800 . ?

loop_
_geom_torsion_atom_site_label_1
_geom_torsion_atom_site_label_2
_geom_torsion_atom_site_label_3
_geom_torsion_atom_site_label_4
_geom_torsion
_geom_torsion_site_symmetry_1
_geom_torsion_site_symmetry_2
_geom_torsion_site_symmetry_3
_geom_torsion_site_symmetry_4
_geom_torsion_publ_flag
C5 C1 C2 C3 1.1(4) . . . . ?
S1 C1 C2 C3 176.9(2) . . . . ?
Fe1 C1 C2 C3 60.5(2) . . . . ?
C5 C1 C2 Fe1 -59.4(2) . . . . ?
S1 C1 C2 Fe1 116.4(2) . . . . ?
C1 C2 C3 C4 -0.7(4) . . . . ?
Fe1 C2 C3 C4 59.0(2) . . . . ?
C1 C2 C3 Fe1 -59.7(2) . . . . ?
C2 C3 C4 C5 0.1(4) . . . . ?
Fe1 C3 C4 C5 58.8(2) . . . . ?
C2 C3 C4 Fe1 -58.7(2) . . . . ?
C3 C4 C5 C1 0.6(3) . . . . ?
Fe1 C4 C5 C1 59.22(19) . . . . ?
C3 C4 C5 Si1 -178.9(2) . . . . ?
Fe1 C4 C5 Si1 -120.2(2) . . . . ?
C3 C4 C5 Fe1 -58.7(2) . . . . ?
C2 C1 C5 C4 -1.0(3) . . . . ?
S1 C1 C5 C4 -176.2(3) . . . . ?
Fe1 C1 C5 C4 -59.70(19) . . . . ?
C2 C1 C5 Si1 178.3(2) . . . . ?
S1 C1 C5 Si1 3.1(5) . . . . ?
Fe1 C1 C5 Si1 119.6(3) . . . . ?
C2 C1 C5 Fe1 58.7(2) . . . . ?
S1 C1 C5 Fe1 -116.5(3) . . . . ?
C4 C5 Si1 C8 138.7(3) . . . . ?
C1 C5 Si1 C8 -40.5(4) . . . . ?
Fe1 C5 Si1 C8 54.2(3) . . . . ?
C4 C5 Si1 C6 19.9(4) . . . . ?
C1 C5 Si1 C6 -159.3(4) . . . . ?
Fe1 C5 Si1 C6 -64.6(4) . . . . ?
C4 C5 Si1 C7 -95.9(4) . . . . ?
C1 C5 Si1 C7 84.8(4) . . . . ?
Fe1 C5 Si1 C7 179.5(3) . . . . ?
C2 C1 S1 O9 -159.6(3) . . . . ?
C5 C1 S1 O9 15.2(4) . . . . ?
Fe1 C1 S1 O9 -76.2(3) . . . . ?
C2 C1 S1 C10B 86.7(3) . . . . ?
C5 C1 S1 C10B -98.5(4) . . . . ?
Fe1 C1 S1 C10B 170.0(3) . . . . ?
C2 C1 S1 C10A 86.7(3) . . . . ?
C5 C1 S1 C10A -98.5(4) . . . . ?
Fe1 C1 S1 C10A 170.0(3) . . . . ?
O9 S1 C10A C11A -166.4(10) . . . . ?
C1 S1 C10A C11A -52.4(10) . . . . ?
O9 S1 C10A C13A 59.2(5) . . . . ?
C1 S1 C10A C13A 173.3(5) . . . . ?
O9 S1 C10A C12A -46.9(8) . . . . ?
C1 S1 C10A C12A 67.2(8) . . . . ?
O9 S1 C10B C12B -75.8(13) . . . . ?
C1 S1 C10B C12B 38.3(13) . . . . ?
O9 S1 C10B C13B 59.2(5) . . . . ?
C1 S1 C10B C13B 173.3(5) . . . . ?
O9 S1 C10B C11B 164.4(8) . . . . ?
C1 S1 C10B C11B -81.5(8) . . . . ?
C25 C21 C22 C23 1.1(4) . . . . ?
S2 C21 C22 C23 176.9(2) . . . . ?
Fe1 C21 C22 C23 60.5(2) . . . . ?
C25 C21 C22 Fe1 -59.3(2) . . . . ?
S2 C21 C22 Fe1 116.5(2) . . . . ?
C21 C22 C23 C24 -0.9(4) . . . . ?
Fe1 C22 C23 C24 59.1(2) . . . . ?
C21 C22 C23 Fe1 -60.0(2) . . . . ?
C22 C23 C24 C25 0.3(4) . . . . ?
Fe1 C23 C24 C25 58.8(2) . . . . ?
C22 C23 C24 Fe1 -58.6(2) . . . . ?
C23 C24 C25 C21 0.4(3) . . . . ?
Fe1 C24 C25 C21 59.2(2) . . . . ?
C23 C24 C25 Si2 -179.4(2) . . . . ?
Fe1 C24 C25 Si2 -120.7(2) . . . . ?
C23 C24 C25 Fe1 -58.8(2) . . . . ?
C22 C21 C25 C24 -0.9(3) . . . . ?
S2 C21 C25 C24 -176.5(2) . . . . ?
Fe1 C21 C25 C24 -59.5(2) . . . . ?
C22 C21 C25 Si2 178.8(2) . . . . ?
S2 C21 C25 Si2 3.3(5) . . . . ?
Fe1 C21 C25 Si2 120.3(3) . . . . ?
C22 C21 C25 Fe1 58.6(2) . . . . ?
S2 C21 C25 Fe1 -116.9(3) . . . . ?
C24 C25 Si2 C26 125.7(4) . . . . ?
C21 C25 Si2 C26 -54.0(4) . . . . ?
Fe1 C25 Si2 C26 40.6(4) . . . . ?
C24 C25 Si2 C28 -107.7(3) . . . . ?
C21 C25 Si2 C28 72.5(4) . . . . ?
Fe1 C25 Si2 C28 167.1(2) . . . . ?
C24 C25 Si2 C27 8.5(4) . . . . ?
C21 C25 Si2 C27 -171.3(4) . . . . ?
Fe1 C25 Si2 C27 -76.7(3) . . . . ?
C22 C21 S2 O29 -169.3(3) . . . . ?
C25 C21 S2 O29 5.7(3) . . . . ?
Fe1 C21 S2 O29 -84.1(3) . . . . ?
C22 C21 S2 C30 79.1(3) . . . . ?
C25 C21 S2 C30 -105.9(3) . . . . ?
Fe1 C21 S2 C30 164.3(2) . . . . ?
O29 S2 C30 C33 -177.8(5) . . . . ?
C21 S2 C30 C33 -67.6(5) . . . . ?
O29 S2 C30 C31 -51.1(5) . . . . ?
C21 S2 C30 C31 59.2(5) . . . . ?
O29 S2 C30 C32 64.5(5) . . . . ?
C21 S2 C30 C32 174.8(4) . . . . ?
